data_4344894
loop_
_publ_author_name
'Wu, Yun-Long'
'Guo, Fu-Sheng'
'Yang, Guo-Ping'
'Wang, Lu'
'Jin, Jun-Cheng'
'Zhou, Xiang'
'Zhang, Wen-Yan'
'Wang, Yao-Yu'

_publ_section_title
;
 Two Isostructural Metal-Organic Frameworks Directed by the Different
 Center Metal Ions, Exhibiting the Ferrimagnetic Behavior and Slow
 Magnetic Relaxation.
;
_journal_issue 13
_journal_name_full 'Inorganic chemistry'
_journal_page_first 6592
_journal_page_last 6596
_journal_paper_doi 10.1021/acs.inorgchem.6b00757
_journal_volume 55
_journal_year 2016
_chemical_formula_moiety 'C22 H20 Co3 O14'
_chemical_formula_sum 'C22 H20 Co3 O14'
_chemical_formula_weight 685.17
_chemical_name_systematic
; 
 ? 
;
_space_group_IT_number 14
_symmetry_cell_setting monoclinic
_symmetry_space_group_name_Hall '-P 2ybc'
_symmetry_space_group_name_H-M 'P 1 21/c 1'
_atom_sites_solution_hydrogens geom
_atom_sites_solution_primary direct
_atom_sites_solution_secondary difmap
_audit_creation_method SHELXL-97
_cell_angle_alpha 90.00
_cell_angle_beta 105.867(6)
_cell_angle_gamma 90.00
_cell_formula_units_Z 2
_cell_length_a 10.911(4)
_cell_length_b 6.413(3)
_cell_length_c 17.045(7)
_cell_measurement_reflns_used 1532
_cell_measurement_temperature 296(2)
_cell_measurement_theta_max 28.159
_cell_measurement_theta_min 3.548
_cell_volume 1147.2(8)
_computing_cell_refinement APEX2
_computing_data_collection 'APEX2 (Bruker, 2005)'
_computing_data_reduction APEX2
_computing_molecular_graphics APEX2
_computing_publication_material APEX2
_computing_structure_refinement 'SHELXL-97 (Sheldrick, 1997)'
_computing_structure_solution 'SHELXS-97 (Sheldrick, 1990)'
_diffrn_ambient_temperature 296(2)
_diffrn_detector_area_resol_mean 0
_diffrn_measured_fraction_theta_full 0.995
_diffrn_measured_fraction_theta_max 0.995
_diffrn_measurement_device_type \w
_diffrn_radiation_monochromator graphite
_diffrn_radiation_source 'fine-focus sealed tube'
_diffrn_radiation_type MoK\a
_diffrn_radiation_wavelength 0.71073
_diffrn_reflns_av_R_equivalents 0.0755
_diffrn_reflns_av_sigmaI/netI 0.0716
_diffrn_reflns_limit_h_max 12
_diffrn_reflns_limit_h_min -12
_diffrn_reflns_limit_k_max 7
_diffrn_reflns_limit_k_min -7
_diffrn_reflns_limit_l_max 15
_diffrn_reflns_limit_l_min -20
_diffrn_reflns_number 5327
_diffrn_reflns_theta_full 25.00
_diffrn_reflns_theta_max 25.00
_diffrn_reflns_theta_min 1.94
_diffrn_standards_decay_% 0
_diffrn_standards_interval_time 0
_exptl_absorpt_coefficient_mu 2.223
_exptl_absorpt_correction_T_max 0.8422
_exptl_absorpt_correction_T_min 0.7763
_exptl_absorpt_correction_type multi-scan
_exptl_absorpt_process_details sadabs
_exptl_crystal_colour colorless
_exptl_crystal_density_diffrn 1.983
_exptl_crystal_density_method 'not measured'
_exptl_crystal_description block
_exptl_crystal_F_000 690
_exptl_crystal_size_max 0.12
_exptl_crystal_size_mid 0.09
_exptl_crystal_size_min 0.08
_refine_diff_density_max 1.302
_refine_diff_density_min -1.658
_refine_diff_density_rms 0.455
_refine_ls_extinction_method none
_refine_ls_goodness_of_fit_ref 1.040
_refine_ls_hydrogen_treatment mixed
_refine_ls_matrix_type full
_refine_ls_number_parameters 178
_refine_ls_number_reflns 2006
_refine_ls_number_restraints 6
_refine_ls_restrained_S_all 1.038
_refine_ls_R_factor_all 0.0996
_refine_ls_R_factor_gt 0.0551
_refine_ls_shift/su_max 0.000
_refine_ls_shift/su_mean 0.000
_refine_ls_structure_factor_coef Fsqd
_refine_ls_weighting_details 'calc w=1/[\s^2^(Fo^2^)+(0.1800P)^2^+0.0800P] where P=(Fo^2^+2Fc^2^)/3'
_refine_ls_weighting_scheme calc
_refine_ls_wR_factor_gt 0.1647
_refine_ls_wR_factor_ref 0.2520
_reflns_number_gt 1344
_reflns_number_total 2006
_reflns_threshold_expression >2sigma(I)
_cod_data_source_file ic6b00757_si_002.cif
_cod_data_source_block 2
_cod_original_cell_volume 1147.3(8)
_cod_original_sg_symbol_H-M P21/c
_cod_database_code 4344894

loop_
_symmetry_equiv_pos_as_xyz
'x, y, z'
'-x, y+1/2, -z+1/2'
'-x, -y, -z'
'x, -y-1/2, z-1/2'

loop_
_atom_site_label
_atom_site_type_symbol
_atom_site_fract_x
_atom_site_fract_y
_atom_site_fract_z
_atom_site_U_iso_or_equiv
_atom_site_adp_type
_atom_site_occupancy
_atom_site_symmetry_multiplicity
_atom_site_calc_flag
_atom_site_refinement_flags
Co1 Co 0.53436(9) -0.00356(12) 0.41579(6) 0.0153(4) Uani 1 1 d .
Co2 Co 0.5000 -0.5000 0.5000 0.0109(5) Uani 1 2 d S
O1 O 0.3599(5) 0.1264(8) 0.3452(3) 0.0251(13) Uani 1 1 d .
O2 O 0.3842(6) 0.4627(8) 0.3815(3) 0.0322(15) Uani 1 1 d .
O3 O 0.3433(5) 0.0326(8) 0.0486(3) 0.0218(12) Uani 1 1 d .
O4 O 0.2759(4) 0.3616(7) 0.0346(3) 0.0183(11) Uani 1 1 d .
O5 O 0.4431(4) -0.1902(7) 0.4826(3) 0.0149(11) Uani 1 1 d .
H5 H 0.3523 -0.1903 0.4535 0.018 Uiso 1 1 calc R
O6 O 0.5084(5) -0.2152(9) 0.3159(3) 0.0312(14) Uani 1 1 d .
H6WA H 0.4680 -0.2377 0.2685 0.047 Uiso 1 1 d R
H6WB H 0.4727 -0.3071 0.3348 0.047 Uiso 1 1 d R
O7 O 0.6406(5) 0.1998(8) 0.3578(3) 0.0265(13) Uani 1 1 d .
H7WA H 0.6005 0.2224 0.3103 0.040 Uiso 1 1 d R
H7WB H 0.6460 0.3032 0.3868 0.040 Uiso 1 1 d R
C1 C 0.3304(7) 0.3151(11) 0.3360(4) 0.0155(15) Uani 1 1 d .
C2 C 0.2214(6) 0.3832(11) 0.2642(4) 0.0130(14) Uani 1 1 d .
C3 C 0.1785(6) 0.2445(11) 0.1986(4) 0.0145(15) Uani 1 1 d .
H3 H 0.2171 0.1147 0.2000 0.017 Uiso 1 1 calc R
C4 C 0.0780(6) 0.3002(10) 0.1312(4) 0.0122(14) Uani 1 1 d .
C5 C 0.0187(8) 0.4944(10) 0.1308(5) 0.0221(19) Uani 1 1 d .
H5A H -0.0509 0.5304 0.0877 0.027 Uiso 1 1 calc R
C6 C 0.0645(7) 0.6341(12) 0.1954(4) 0.0240(17) Uani 1 1 d .
H6A H 0.0265 0.7639 0.1950 0.029 Uiso 1 1 calc R
C7 C 0.1673(7) 0.5769(12) 0.2601(4) 0.0176(15) Uani 1 1 d .
H7A H 0.2001 0.6724 0.3016 0.021 Uiso 1 1 calc R
C8 C 0.0384(6) 0.1522(10) 0.0618(4) 0.0124(14) Uani 1 1 d .
C9 C -0.0849(6) 0.0693(11) 0.0398(4) 0.0147(15) Uani 1 1 d .
H9 H -0.1438 0.1181 0.0658 0.018 Uiso 1 1 calc R
C10 C 0.1223(6) 0.0849(11) 0.0202(4) 0.0141(12) Uani 1 1 d U
C11 C 0.2590(6) 0.1704(11) 0.0365(4) 0.0132(12) Uani 1 1 d U

loop_
_atom_site_aniso_label
_atom_site_aniso_U_11
_atom_site_aniso_U_22
_atom_site_aniso_U_33
_atom_site_aniso_U_23
_atom_site_aniso_U_13
_atom_site_aniso_U_12
Co1 0.0168(7) 0.0133(7) 0.0140(7) 0.0002(3) 0.0010(5) 0.0021(4)
Co2 0.0095(8) 0.0102(8) 0.0103(8) -0.0016(4) -0.0017(6) -0.0005(5)
O1 0.022(3) 0.020(3) 0.025(3) -0.005(2) -0.008(2) 0.007(2)
O2 0.046(4) 0.018(3) 0.018(3) -0.006(2) -0.016(3) -0.002(3)
O3 0.013(3) 0.021(3) 0.031(3) 0.003(2) 0.004(2) 0.001(2)
O4 0.017(3) 0.013(3) 0.022(3) 0.000(2) 0.002(2) -0.006(2)
O5 0.014(2) 0.014(2) 0.014(2) -0.0025(19) -0.0015(19) 0.000(2)
O6 0.040(3) 0.036(3) 0.015(3) -0.006(2) 0.002(2) -0.001(3)
O7 0.032(3) 0.024(3) 0.023(3) 0.001(2) 0.007(2) 0.002(2)
C1 0.012(3) 0.022(4) 0.009(3) -0.003(3) -0.003(3) -0.005(3)
C2 0.010(3) 0.020(4) 0.008(3) -0.001(3) 0.000(3) -0.001(3)
C3 0.011(3) 0.014(3) 0.016(4) -0.004(3) 0.000(3) 0.001(3)
C4 0.009(3) 0.020(4) 0.007(3) -0.004(3) 0.002(3) -0.003(3)
C5 0.029(5) 0.021(4) 0.010(4) -0.002(3) -0.007(3) 0.001(3)
C6 0.026(4) 0.019(4) 0.022(4) -0.002(3) -0.001(3) 0.009(3)
C7 0.016(4) 0.018(4) 0.018(4) -0.008(3) 0.002(3) -0.005(3)
C8 0.011(3) 0.018(4) 0.009(3) -0.003(3) 0.003(3) 0.001(3)
C9 0.014(4) 0.019(4) 0.008(3) -0.002(3) -0.003(3) -0.002(3)
C10 0.014(3) 0.019(3) 0.007(3) -0.001(2) -0.002(2) -0.001(2)
C11 0.012(3) 0.020(3) 0.005(3) -0.001(2) -0.001(2) -0.001(2)

loop_
_atom_type_symbol
_atom_type_description
_atom_type_scat_dispersion_real
_atom_type_scat_dispersion_imag
_atom_type_scat_source
C C 0.0033 0.0016 'International Tables Vol C Tables 4.2.6.8 and 6.1.1.4'
H H 0.0000 0.0000 'International Tables Vol C Tables 4.2.6.8 and 6.1.1.4'
O O 0.0106 0.0060 'International Tables Vol C Tables 4.2.6.8 and 6.1.1.4'
Co Co 0.3494 0.9721 'International Tables Vol C Tables 4.2.6.8 and 6.1.1.4'

loop_
_geom_angle_atom_site_label_1
_geom_angle_atom_site_label_2
_geom_angle_atom_site_label_3
_geom_angle
_geom_angle_site_symmetry_1
_geom_angle_site_symmetry_3
O5 Co1 O5 81.61(19) . 3_656
O5 Co1 O1 92.7(2) . .
O5 Co1 O1 96.88(19) 3_656 .
O5 Co1 O6 95.3(2) . .
O5 Co1 O6 176.8(2) 3_656 .
O1 Co1 O6 84.0(2) . .
O5 Co1 O7 174.45(19) . .
O5 Co1 O7 93.69(19) 3_656 .
O1 Co1 O7 90.8(2) . .
O6 Co1 O7 89.4(2) . .
O5 Co1 O4 96.01(18) . 2_645
O5 Co1 O4 91.75(18) 3_656 2_645
O1 Co1 O4 168.6(2) . 2_645
O6 Co1 O4 87.8(2) . 2_645
O7 Co1 O4 81.13(19) . 2_645
O5 Co2 O5 180.000(1) . 3_646
O5 Co2 O2 83.9(2) . 1_545
O5 Co2 O2 96.1(2) 3_646 1_545
O5 Co2 O2 96.1(2) . 3_656
O5 Co2 O2 83.9(2) 3_646 3_656
O2 Co2 O2 180.000(1) 1_545 3_656
O5 Co2 O3 84.73(19) . 4_556
O5 Co2 O3 95.27(19) 3_646 4_556
O2 Co2 O3 91.6(2) 1_545 4_556
O2 Co2 O3 88.4(2) 3_656 4_556
O5 Co2 O3 95.27(19) . 2_645
O5 Co2 O3 84.73(19) 3_646 2_645
O2 Co2 O3 88.4(2) 1_545 2_645
O2 Co2 O3 91.6(2) 3_656 2_645
O3 Co2 O3 180.000(1) 4_556 2_645
C1 O1 Co1 127.6(5) . .
C1 O2 Co2 137.7(5) . 1_565
C11 O3 Co2 130.1(5) . 2_655
C11 O4 Co1 120.8(4) . 2_655
Co2 O5 Co1 117.3(2) . .
Co2 O5 Co1 119.2(2) . 3_656
Co1 O5 Co1 98.39(19) . 3_656
Co2 O5 H5 107.0 . .
Co1 O5 H5 107.0 . .
Co1 O5 H5 107.0 3_656 .
Co1 O6 H6WA 144.6 . .
Co1 O6 H6WB 96.7 . .
H6WA O6 H6WB 94.3 . .
Co1 O7 H7WA 110.5 . .
Co1 O7 H7WB 99.9 . .
H7WA O7 H7WB 112.5 . .
O1 C1 O2 126.0(7) . .
O1 C1 C2 119.8(6) . .
O2 C1 C2 114.2(6) . .
C7 C2 C3 119.3(6) . .
C7 C2 C1 122.2(6) . .
C3 C2 C1 118.4(6) . .
C4 C3 C2 120.5(6) . .
C4 C3 H3 119.8 . .
C2 C3 H3 119.8 . .
C3 C4 C5 119.2(6) . .
C3 C4 C8 118.8(6) . .
C5 C4 C8 122.0(6) . .
C6 C5 C4 119.9(7) . .
C6 C5 H5A 120.1 . .
C4 C5 H5A 120.1 . .
C7 C6 C5 119.5(7) . .
C7 C6 H6A 120.3 . .
C5 C6 H6A 120.3 . .
C2 C7 C6 121.5(7) . .
C2 C7 H7A 119.3 . .
C6 C7 H7A 119.3 . .
C10 C8 C9 118.0(6) . .
C10 C8 C4 121.5(6) . .
C9 C8 C4 120.3(6) . .
C8 C9 C10 122.1(6) . 3
C8 C9 H9 119.0 . .
C10 C9 H9 119.0 3 .
C8 C10 C9 119.8(6) . 3
C8 C10 C11 122.9(6) . .
C9 C10 C11 117.3(6) 3 .
O4 C11 O3 126.5(6) . .
O4 C11 C10 119.3(6) . .
O3 C11 C10 114.2(6) . .

loop_
_geom_bond_atom_site_label_1
_geom_bond_atom_site_label_2
_geom_bond_distance
_geom_bond_site_symmetry_2
Co1 O5 2.083(5) .
Co1 O5 2.091(5) 3_656
Co1 O1 2.125(5) .
Co1 O6 2.135(5) .
Co1 O7 2.156(5) .
Co1 O4 2.189(5) 2_645
Co2 O5 2.078(5) .
Co2 O5 2.078(5) 3_646
Co2 O2 2.083(6) 1_545
Co2 O2 2.083(6) 3_656
Co2 O3 2.105(5) 4_556
Co2 O3 2.105(5) 2_645
O1 C1 1.251(9) .
O2 C1 1.262(9) .
O2 Co2 2.083(5) 1_565
O3 C11 1.251(8) .
O3 Co2 2.105(5) 2_655
O4 C11 1.242(8) .
O4 Co1 2.189(5) 2_655
O5 Co1 2.091(5) 3_656
O5 H5 0.9800 .
O6 H6WA 0.8200 .
O6 H6WB 0.8200 .
O7 H7WA 0.8201 .
O7 H7WB 0.8200 .
C1 C2 1.519(9) .
C2 C7 1.369(11) .
C2 C3 1.405(9) .
C3 C4 1.401(9) .
C3 H3 0.9300 .
C4 C5 1.403(9) .
C4 C8 1.485(9) .
C5 C6 1.402(10) .
C5 H5A 0.9300 .
C6 C7 1.390(11) .
C6 H6A 0.9300 .
C7 H7A 0.9300 .
C8 C10 1.373(9) .
C8 C9 1.399(9) .
C9 C10 1.400(10) 3
C9 H9 0.9300 .
C10 C9 1.400(10) 3
C10 C11 1.541(9) .

loop_
_geom_torsion_atom_site_label_1
_geom_torsion_atom_site_label_2
_geom_torsion_atom_site_label_3
_geom_torsion_atom_site_label_4
_geom_torsion
_geom_torsion_site_symmetry_1
_geom_torsion_site_symmetry_4
O5 Co1 O1 C1 124.8(6) . .
O5 Co1 O1 C1 43.0(6) 3_656 .
O6 Co1 O1 C1 -140.2(6) . .
O7 Co1 O1 C1 -50.9(6) . .
O4 Co1 O1 C1 -95.7(10) 2_645 .
O5 Co2 O5 Co1 95(80) 3_646 .
O2 Co2 O5 Co1 -79.5(3) 1_545 .
O2 Co2 O5 Co1 100.5(3) 3_656 .
O3 Co2 O5 Co1 -171.6(3) 4_556 .
O3 Co2 O5 Co1 8.4(3) 2_645 .
O5 Co2 O5 Co1 -23(80) 3_646 3_656
O2 Co2 O5 Co1 162.1(3) 1_545 3_656
O2 Co2 O5 Co1 -17.9(3) 3_656 3_656
O3 Co2 O5 Co1 69.9(3) 4_556 3_656
O3 Co2 O5 Co1 -110.1(3) 2_645 3_656
O5 Co1 O5 Co2 -129.1(3) 3_656 .
O1 Co1 O5 Co2 134.4(2) . .
O6 Co1 O5 Co2 50.2(3) . .
O7 Co1 O5 Co2 -96.8(19) . .
O4 Co1 O5 Co2 -38.2(2) 2_645 .
O5 Co1 O5 Co1 0.0 3_656 3_656
O1 Co1 O5 Co1 -96.6(2) . 3_656
O6 Co1 O5 Co1 179.2(2) . 3_656
O7 Co1 O5 Co1 32.3(19) . 3_656
O4 Co1 O5 Co1 90.9(2) 2_645 3_656
Co1 O1 C1 O2 -18.9(11) . .
Co1 O1 C1 C2 160.7(5) . .
Co2 O2 C1 O1 -19.9(13) 1_565 .
Co2 O2 C1 C2 160.5(6) 1_565 .
O1 C1 C2 C7 165.7(7) . .
O2 C1 C2 C7 -14.7(10) . .
O1 C1 C2 C3 -16.7(10) . .
O2 C1 C2 C3 162.9(7) . .
C7 C2 C3 C4 -2.5(10) . .
C1 C2 C3 C4 179.8(6) . .
C2 C3 C4 C5 -1.5(10) . .
C2 C3 C4 C8 177.8(6) . .
C3 C4 C5 C6 3.2(11) . .
C8 C4 C5 C6 -176.1(7) . .
C4 C5 C6 C7 -1.1(12) . .
C3 C2 C7 C6 4.8(11) . .
C1 C2 C7 C6 -177.6(7) . .
C5 C6 C7 C2 -3.0(12) . .
C3 C4 C8 C10 -58.4(9) . .
C5 C4 C8 C10 120.9(8) . .
C3 C4 C8 C9 118.4(7) . .
C5 C4 C8 C9 -62.4(9) . .
C10 C8 C9 C10 2.8(11) . 3
C4 C8 C9 C10 -174.0(6) . 3
C9 C8 C10 C9 -2.8(11) . 3
C4 C8 C10 C9 174.0(6) . 3
C9 C8 C10 C11 177.7(6) . .
C4 C8 C10 C11 -5.5(10) . .
Co1 O4 C11 O3 -16.3(9) 2_655 .
Co1 O4 C11 C10 165.8(4) 2_655 .
Co2 O3 C11 O4 -44.6(10) 2_655 .
Co2 O3 C11 C10 133.4(5) 2_655 .
C8 C10 C11 O4 -53.1(9) . .
C9 C10 C11 O4 127.3(7) 3 .
C8 C10 C11 O3 128.7(7) . .
C9 C10 C11 O3 -50.9(8) 3 .
